data_4514458
loop_
_publ_author_name
'Shang, Xiaobo'
'Song, Inho'
'Lee, Jeong Hyeon'
'Choi, Wanuk'
'Ohtsu, Hiroyoshi'
'Jung, Gwan Yeong'
'Ahn, Jaeyong'
'Han, Myeonggeun'
'Koo, Jin Young'
'Kawano, Masaki'
'Kwak, Sang Kyu'
'Oh, Joon Hak'

_publ_section_title
;
 Heterochiral Doped Supramolecular Coordination Networks for
 High-Performance Optoelectronics.
;
_journal_issue 22
_journal_name_full 'ACS applied materials &amp; interfaces'
_journal_page_first 20174
_journal_page_last 20182
_journal_paper_doi 10.1021/acsami.9b04653
_journal_volume 11
_journal_year 2019
_chemical_absolute_configuration rmad
_chemical_formula_moiety 'C104 H104 Cd4 N16 O40,C3 H7 N O'
_chemical_formula_sum 'C107 H111 Cd4 N17 O41'
_chemical_formula_weight 2740.72
_chemical_name_common (R)-AlaNDI-Cd
_space_group_crystal_system orthorhombic
_space_group_IT_number 18
_space_group_name_Hall 'P 2 2ab'
_space_group_name_H-M_alt 'P 21 21 2'
_symmetry_space_group_name_Hall 'P 2 2ab'
_symmetry_space_group_name_H-M 'P 21 21 2'
_atom_sites_solution_hydrogens geom
_atom_sites_solution_primary direct
_atom_sites_solution_secondary difmap
_audit_creation_method SHELXL-2014/7
_cell_angle_alpha 90
_cell_angle_beta 90
_cell_angle_gamma 90
_cell_formula_units_Z 2
_cell_length_a 16.7454(6)
_cell_length_b 23.7170(8)
_cell_length_c 14.1718(5)
_cell_measurement_reflns_used 9951
_cell_measurement_temperature 100(2)
_cell_measurement_theta_max 23.6885
_cell_measurement_theta_min 2.5485
_cell_volume 5628.3(3)
_computing_cell_refinement 'SAINT V8.34A (Bruker)'
_computing_data_collection 'APEX2 v2011 .2-0 (Bruker)'
_computing_data_reduction 'SAINT V8.34A (Bruker)'
_computing_publication_material WinGX
_computing_structure_refinement 'SHELXL-2014 (Sheldrick, 2014)'
_computing_structure_solution 'SHELXL-2014 (Sheldrick, 2014)'
_diffrn_ambient_temperature 100(2)
_diffrn_measured_fraction_theta_full 1.000
_diffrn_measured_fraction_theta_max 0.999
_diffrn_measurement_device_type 'KAPPA APEX2 QUAZAR Mo, Bruker'
_diffrn_measurement_method 'omega and phi scan'
_diffrn_radiation_type MoK\a
_diffrn_radiation_wavelength 0.71073
_diffrn_reflns_av_R_equivalents 0.0964
_diffrn_reflns_av_unetI/netI 0.0612
_diffrn_reflns_Laue_measured_fraction_full 1.000
_diffrn_reflns_Laue_measured_fraction_max 0.999
_diffrn_reflns_limit_h_max 23
_diffrn_reflns_limit_h_min -23
_diffrn_reflns_limit_k_max 33
_diffrn_reflns_limit_k_min -33
_diffrn_reflns_limit_l_max 20
_diffrn_reflns_limit_l_min -20
_diffrn_reflns_number 131107
_diffrn_reflns_point_group_measured_fraction_full 1.000
_diffrn_reflns_point_group_measured_fraction_max 0.999
_diffrn_reflns_theta_full 25.242
_diffrn_reflns_theta_max 30.560
_diffrn_reflns_theta_min 1.437
_diffrn_source 'fine-focus sealed tube'
_exptl_absorpt_coefficient_mu 0.842
_exptl_absorpt_correction_T_max 0.7461
_exptl_absorpt_correction_T_min 0.6956
_exptl_absorpt_correction_type multi-scan
_exptl_crystal_colour Colorless
_exptl_crystal_density_diffrn 1.617
_exptl_crystal_density_method 'not measured'
_exptl_crystal_description Block
_exptl_crystal_F_000 2784
_exptl_crystal_size_max 0.030
_exptl_crystal_size_mid 0.030
_exptl_crystal_size_min 0.030
_refine_diff_density_max 1.858
_refine_diff_density_min -1.804
_refine_diff_density_rms 0.136
_refine_ls_abs_structure_details
;
 Refined as an inversion twin.
;
_refine_ls_abs_structure_Flack 0.03(4)
_refine_ls_extinction_method none
_refine_ls_goodness_of_fit_ref 1.073
_refine_ls_hydrogen_treatment constr
_refine_ls_matrix_type full
_refine_ls_number_parameters 791
_refine_ls_number_reflns 17255
_refine_ls_number_restraints 56
_refine_ls_restrained_S_all 1.073
_refine_ls_R_factor_all 0.0781
_refine_ls_R_factor_gt 0.0618
_refine_ls_shift/su_max 0.001
_refine_ls_shift/su_mean 0.000
_refine_ls_structure_factor_coef Fsqd
_refine_ls_weighting_details 'w=1/[\s^2^(Fo^2^)+(0.0531P)^2^+15.4024P] where P=(Fo^2^+2Fc^2^)/3'
_refine_ls_weighting_scheme calc
_refine_ls_wR_factor_gt 0.1362
_refine_ls_wR_factor_ref 0.1456
_reflns_Friedel_coverage 0.837
_reflns_Friedel_fraction_full 1.000
_reflns_Friedel_fraction_max 0.999
_reflns_number_gt 14425
_reflns_number_total 17255
_reflns_threshold_expression 'I > 2\s(I)'
_cod_data_source_file am9b04653_si_003.cif
_cod_data_source_block shelxl
_cod_database_code 4514458
_shelx_shelxl_version_number 2014/7
_shelx_space_group_comment
;
The symmetry employed for this shelxl refinement is uniquely defined
by the following loop, which should always be used as a source of
symmetry information in preference to the above space-group names.
They are only intended as comments.
;
_shelx_estimated_absorpt_t_min 0.975
_shelx_estimated_absorpt_t_max 0.975
_exptl_absorpt_special_details 'SADABS (Sheldrick, 1996)'

loop_
_space_group_symop_operation_xyz
'x, y, z'
'-x, -y, z'
'x+1/2, -y+1/2, -z'
'-x+1/2, y+1/2, -z'

loop_
_atom_site_label
_atom_site_type_symbol
_atom_site_fract_x
_atom_site_fract_y
_atom_site_fract_z
_atom_site_U_iso_or_equiv
_atom_site_adp_type
_atom_site_occupancy
_atom_site_site_symmetry_order
_atom_site_calc_flag
_atom_site_refinement_flags_posn
_atom_site_refinement_flags_adp
_atom_site_refinement_flags_occupancy
_atom_site_disorder_assembly
_atom_site_disorder_group
Cd1 Cd 0.15475(3) -0.35771(2) -0.49181(5) 0.02937(14) Uani 1 1 d . . . . .
Cd2 Cd 0.08808(3) -0.27429(2) -0.25634(4) 0.02635(13) Uani 1 1 d . . . . .
O1 O 0.2217(4) -0.4194(2) -0.5840(4) 0.0314(12) Uani 1 1 d . . . . .
O2 O 0.1435(5) -0.3644(3) -0.6659(5) 0.055(2) Uani 1 1 d . . . . .
O3 O 0.2587(4) -0.5470(3) -0.7331(7) 0.064(2) Uani 1 1 d . . . . .
O4 O 0.3385(4) -0.3651(3) -0.7319(5) 0.0464(16) Uani 1 1 d . . . . .
O5 O 0.1320(4) -0.3606(3) -0.2924(4) 0.0448(17) Uani 1 1 d . . . . .
O6 O 0.2290(4) -0.3981(3) -0.3739(4) 0.0356(14) Uani 1 1 d . . . . .
O7 O 0.2490(3) -0.4941(2) -0.2283(5) 0.0347(14) Uani 1 1 d . . . . .
O8 O 0.4049(3) -0.33674(19) -0.2341(4) 0.0268(11) Uani 1 1 d . . . . .
O9 O 0.0773(4) -0.2837(2) -0.0829(4) 0.0327(13) Uani 1 1 d . . . . .
O10 O 0.0522(3) -0.2025(2) -0.1548(3) 0.0260(11) Uani 1 1 d . . . . .
O11 O 0.1455(3) -0.1432(2) 0.0045(4) 0.0325(12) Uani 1 1 d . . . . .
O12 O -0.1239(3) -0.1532(2) -0.0209(4) 0.0308(12) Uani 1 1 d . . . . .
O13 O 0.0887(4) -0.2078(2) -0.3684(4) 0.0363(14) Uani 1 1 d . . . . .
O14 O 0.0777(3) -0.2822(2) -0.4607(4) 0.0318(13) Uani 1 1 d . . . . .
O15 O 0.2085(3) -0.0979(2) -0.5329(5) 0.0401(16) Uani 1 1 d . . . . .
O16 O -0.0386(3) -0.17485(19) -0.5163(4) 0.0259(11) Uani 1 1 d . . . . .
O17 O 0.2545(3) -0.2912(2) -0.5026(5) 0.0334(12) Uani 1 1 d . . . . .
O18 O 0.0403(4) -0.4069(3) -0.4985(9) 0.069(3) Uani 1 1 d . . . . .
O19 O 0.2201(4) -0.2499(3) -0.2318(7) 0.062(3) Uani 1 1 d . . . . .
O20 O -0.0419(4) -0.3041(2) -0.2512(5) 0.0391(13) Uani 1 1 d . . . . .
N1 N 0.0110(4) -0.1487(2) 0.0036(4) 0.0233(11) Uani 1 1 d . . . . .
N2 N 0.3267(4) -0.4149(2) -0.2226(4) 0.0216(12) Uani 1 1 d . . . . .
N3 N 0.2989(5) -0.4564(3) -0.7423(6) 0.0416(18) Uani 1 1 d . . . . .
N4 N 0.0846(3) -0.1363(2) -0.5225(4) 0.0181(10) Uani 1 1 d . . . . .
N6 N -0.1679(5) -0.2885(4) -0.2004(7) 0.054(2) Uani 1 1 d . . . . .
N10 N 0.3476(4) -0.2287(3) -0.4519(5) 0.0292(13) Uani 1 1 d . . . . .
N11 N -0.0761(6) -0.4446(4) -0.4632(11) 0.070(4) Uani 1 1 d . . . . .
N12 N 0.2900(6) -0.1911(4) -0.1426(8) 0.062(3) Uani 1 1 d . . . . .
C1 C 0.1910(7) -0.4017(4) -0.6602(6) 0.039(2) Uani 1 1 d . . . . .
C2 C 0.2141(6) -0.4364(4) -0.7482(7) 0.046(2) Uani 1 1 d . . . . .
H2 H 0.1802 -0.4711 -0.7465 0.055 Uiso 1 1 calc R U . . .
C3 C 0.1948(9) -0.4068(7) -0.8424(8) 0.072(4) Uani 1 1 d . . . . .
H3A H 0.2309 -0.3747 -0.8511 0.108 Uiso 1 1 calc R U . . .
H3B H 0.1394 -0.3933 -0.8413 0.108 Uiso 1 1 calc R U . . .
H3C H 0.2017 -0.4335 -0.8945 0.108 Uiso 1 1 calc R U . . .
C4 C 0.3574(6) -0.4143(4) -0.7346(6) 0.0368(19) Uani 1 1 d . . . . .
C5 C 0.4414(6) -0.4333(4) -0.7305(5) 0.0336(18) Uani 1 1 d . . . . .
C6 C 0.4599(6) -0.4912(4) -0.7339(5) 0.0357(19) Uani 1 1 d . . . . .
C7 C 0.3977(6) -0.5320(4) -0.7313(6) 0.040(2) Uani 1 1 d . . . . .
C8 C 0.3137(7) -0.5138(4) -0.7345(8) 0.051(3) Uani 1 1 d . . . . .
C9 C 0.5020(7) -0.3945(4) -0.7273(7) 0.047(2) Uani 1 1 d . . . . .
H9 H 0.4896 -0.3555 -0.7246 0.056 Uiso 1 1 calc R U . . .
C10 C 0.4181(7) -0.5883(4) -0.7279(8) 0.051(3) Uani 1 1 d . . . . .
H10 H 0.3771 -0.6160 -0.7260 0.061 Uiso 1 1 calc R U . . .
C11 C 0.2013(5) -0.3806(3) -0.2986(5) 0.0253(15) Uani 1 1 d . . . . .
C12 C 0.2554(4) -0.3789(3) -0.2115(5) 0.0232(14) Uani 1 1 d . . . . .
H12 H 0.2763 -0.3394 -0.2088 0.028 Uiso 1 1 calc R U . . .
C13 C 0.2133(5) -0.3881(4) -0.1177(6) 0.0318(18) Uani 1 1 d . . . . .
H13A H 0.1978 -0.4278 -0.1119 0.048 Uiso 1 1 calc R U . . .
H13B H 0.1654 -0.3643 -0.1148 0.048 Uiso 1 1 calc R U . . .
H13C H 0.2494 -0.3780 -0.0659 0.048 Uiso 1 1 calc R U . . .
C14 C 0.4002(4) -0.3882(3) -0.2314(5) 0.0199(13) Uani 1 1 d . . . . .
C15 C 0.4731(4) -0.4240(2) -0.2339(4) 0.0164(12) Uani 1 1 d . . . . .
C16 C 0.4651(4) -0.4832(2) -0.2351(4) 0.0157(12) Uani 1 1 d . . . . .
C17 C 0.3886(4) -0.5090(3) -0.2345(5) 0.0213(13) Uani 1 1 d . . . . .
C18 C 0.3158(4) -0.4735(3) -0.2294(5) 0.0239(15) Uani 1 1 d . . . . .
C19 C 0.3837(4) -0.5663(3) -0.2335(5) 0.0232(14) Uani 1 1 d . . . . .
H19 H 0.3327 -0.5838 -0.2314 0.028 Uiso 1 1 calc R U . . .
C20 C 0.5469(4) -0.3997(3) -0.2355(5) 0.0209(13) Uani 1 1 d . . . . .
H20 H 0.5518 -0.3598 -0.2381 0.025 Uiso 1 1 calc R U . . .
C21 C 0.0538(5) -0.2336(3) -0.0830(5) 0.0245(15) Uani 1 1 d . . . . .
C22 C 0.0151(5) -0.2103(3) 0.0071(6) 0.0275(15) Uani 1 1 d . . . . .
H22 H -0.0416 -0.2234 0.0052 0.033 Uiso 1 1 calc R U . . .
C23 C 0.0489(7) -0.2330(4) 0.0997(5) 0.040(2) Uani 1 1 d . . . . .
H23A H 0.1028 -0.2179 0.1095 0.061 Uiso 1 1 calc R U . . .
H23B H 0.0512 -0.2743 0.0970 0.061 Uiso 1 1 calc R U . . .
H23C H 0.0144 -0.2214 0.1521 0.061 Uiso 1 1 calc R U . . .
C24 C -0.0634(4) -0.1241(3) -0.0110(5) 0.0239(14) Uani 1 1 d . . . . .
C25 C -0.0684(4) -0.0615(3) -0.0124(5) 0.0222(13) Uani 1 1 d . . . . .
C26 C 0.0030(4) -0.0297(3) -0.0109(5) 0.0202(13) Uani 1 1 d . . . . .
C27 C 0.0779(4) -0.0562(3) -0.0089(5) 0.0221(13) Uani 1 1 d . . . . .
C28 C 0.0826(5) -0.1187(3) -0.0004(5) 0.0253(13) Uani 1 1 d . . . . .
C29 C -0.1415(4) -0.0344(3) -0.0141(5) 0.0258(14) Uani 1 1 d . . . . .
H29 H -0.1892 -0.0560 -0.0180 0.031 Uiso 1 1 calc R U . . .
C30 C 0.1462(5) -0.0244(3) -0.0101(5) 0.0270(14) Uani 1 1 d . . . . .
H30 H 0.1969 -0.0424 -0.0082 0.032 Uiso 1 1 calc R U . . .
C31 C 0.0912(4) -0.2309(3) -0.4474(5) 0.0223(13) Uani 1 1 d . . . . .
C32 C 0.1190(5) -0.1936(3) -0.5297(5) 0.0238(14) Uani 1 1 d . . . . .
H32 H 0.1779 -0.1889 -0.5212 0.029 Uiso 1 1 calc R U . . .
C33 C 0.1081(6) -0.2183(3) -0.6273(6) 0.035(2) Uani 1 1 d . . . . .
H33A H 0.0510 -0.2220 -0.6410 0.053 Uiso 1 1 calc R U . . .
H33B H 0.1335 -0.2555 -0.6301 0.053 Uiso 1 1 calc R U . . .
H33C H 0.1328 -0.1933 -0.6740 0.053 Uiso 1 1 calc R U . . .
C34 C 0.0006(4) -0.1325(2) -0.5172(4) 0.0144(11) Uani 1 1 d . . . . .
C35 C -0.0346(4) -0.0749(2) -0.5167(5) 0.0160(11) Uani 1 1 d . . . . .
C36 C 0.0168(4) -0.0273(2) -0.5184(4) 0.0139(11) Uani 1 1 d . . . . .
C37 C 0.1010(4) -0.0332(3) -0.5202(5) 0.0186(12) Uani 1 1 d . . . . .
C38 C 0.1369(4) -0.0903(3) -0.5250(5) 0.0215(13) Uani 1 1 d . . . . .
C39 C -0.1151(4) -0.0679(3) -0.5161(5) 0.0199(13) Uani 1 1 d . . . . .
H39 H -0.1490 -0.1000 -0.5142 0.024 Uiso 1 1 calc R U . . .
C40 C 0.1485(4) 0.0137(3) -0.5183(5) 0.0206(13) Uani 1 1 d . . . . .
H40 H 0.2049 0.0096 -0.5185 0.025 Uiso 1 1 calc R U . . .
C41 C 0.2998(5) -0.2734(3) -0.4411(6) 0.0300(16) Uani 1 1 d . . . . .
H41 H 0.3009 -0.2927 -0.3823 0.036 Uiso 1 1 calc R U . . .
C42 C 0.3572(6) -0.2021(5) -0.5437(7) 0.047(2) Uani 1 1 d . . . . .
H42A H 0.3264 -0.2230 -0.5910 0.070 Uiso 1 1 calc R U . . .
H42B H 0.4138 -0.2022 -0.5614 0.070 Uiso 1 1 calc R U . . .
H42C H 0.3378 -0.1631 -0.5407 0.070 Uiso 1 1 calc R U . . .
C43 C 0.4010(7) -0.2105(4) -0.3783(7) 0.046(2) Uani 1 1 d . . . . .
H43A H 0.3963 -0.2359 -0.3240 0.069 Uiso 1 1 calc R U . . .
H43B H 0.3870 -0.1720 -0.3590 0.069 Uiso 1 1 calc R U . . .
H43C H 0.4560 -0.2111 -0.4018 0.069 Uiso 1 1 calc R U . . .
C44 C -0.0009(8) -0.4187(4) -0.4442(8) 0.050(3) Uani 1 1 d . . . . .
H44 H 0.0133 -0.4116 -0.3804 0.060 Uiso 1 1 calc R U . . .
C45 C -0.1037(10) -0.4557(5) -0.5520(12) 0.089(6) Uani 1 1 d . . . . .
H45A H -0.1151 -0.4961 -0.5579 0.133 Uiso 1 1 calc R U . . .
H45B H -0.0631 -0.4449 -0.5984 0.133 Uiso 1 1 calc R U . . .
H45C H -0.1526 -0.4341 -0.5634 0.133 Uiso 1 1 calc R U . . .
C46 C -0.1217(7) -0.4623(5) -0.3898(12) 0.078(5) Uani 1 1 d . . . . .
H46A H -0.1758 -0.4469 -0.3962 0.117 Uiso 1 1 calc R U . . .
H46B H -0.0982 -0.4493 -0.3304 0.117 Uiso 1 1 calc R U . . .
H46C H -0.1242 -0.5036 -0.3898 0.117 Uiso 1 1 calc R U . . .
C47 C -0.0949(5) -0.2726(4) -0.2227(6) 0.0389(19) Uani 1 1 d . . . . .
H47 H -0.0824 -0.2338 -0.2163 0.047 Uiso 1 1 calc R U . . .
C48 C -0.2298(7) -0.2466(6) -0.1755(11) 0.073(4) Uani 1 1 d . . . . .
H48A H -0.2043 -0.2105 -0.1605 0.110 Uiso 1 1 calc R U . . .
H48B H -0.2599 -0.2600 -0.1206 0.110 Uiso 1 1 calc R U . . .
H48C H -0.2662 -0.2416 -0.2290 0.110 Uiso 1 1 calc R U . . .
C49 C -0.1895(8) -0.3483(5) -0.2130(14) 0.096(6) Uani 1 1 d . . . . .
H49A H -0.2236 -0.3523 -0.2688 0.144 Uiso 1 1 calc R U . . .
H49B H -0.2184 -0.3616 -0.1572 0.144 Uiso 1 1 calc R U . . .
H49C H -0.1409 -0.3708 -0.2214 0.144 Uiso 1 1 calc R U . . .
C50 C 0.2413(7) -0.2035(6) -0.2150(14) 0.092(6) Uani 1 1 d . . . . .
H50 H 0.2231 -0.1737 -0.2542 0.110 Uiso 1 1 calc R U . . .
C51 C 0.3047(12) -0.2371(8) -0.0854(13) 0.108(4) Uani 1 1 d . . . . .
H51A H 0.3200 -0.2240 -0.0223 0.162 Uiso 1 1 calc R U . . .
H51B H 0.3481 -0.2596 -0.1123 0.162 Uiso 1 1 calc R U . . .
H51C H 0.2564 -0.2602 -0.0809 0.162 Uiso 1 1 calc R U . . .
C52 C 0.3191(12) -0.1377(8) -0.1292(13) 0.108(4) Uani 1 1 d . . . . .
H52A H 0.3752 -0.1363 -0.1490 0.162 Uiso 1 1 calc R U . . .
H52B H 0.3152 -0.1277 -0.0622 0.162 Uiso 1 1 calc R U . . .
H52C H 0.2879 -0.1109 -0.1667 0.162 Uiso 1 1 calc R U . . .
C1S C -0.1120(17) -0.4644(13) -0.055(3) 0.099(8) Uani 0.5 1 d . U P A -1
H1S H -0.1349 -0.4788 -0.1117 0.118 Uiso 0.5 1 calc R U P A -1
C2S C -0.0002(12) -0.4116(11) -0.005(3) 0.105(10) Uani 0.5 1 d . U P A -1
H2S1 H 0.0494 -0.3928 -0.0237 0.157 Uiso 0.5 1 calc . U P B -1
H2S2 H 0.0111 -0.4386 0.0457 0.157 Uiso 0.5 1 calc . U P C -1
H2S3 H -0.0384 -0.3833 0.0180 0.157 Uiso 0.5 1 calc . U P D -1
C3S C 0.008(2) -0.457(2) -0.164(3) 0.149(15) Uani 0.5 1 d . U P A -1
H3S1 H -0.0285 -0.4765 -0.2082 0.224 Uiso 0.5 1 calc R U P A -1
H3S2 H 0.0307 -0.4241 -0.1950 0.224 Uiso 0.5 1 calc R U P A -1
H3S3 H 0.0507 -0.4832 -0.1460 0.224 Uiso 0.5 1 calc R U P A -1
N1S N -0.0340(14) -0.4410(10) -0.085(3) 0.101(7) Uani 0.5 1 d . U P A -1
O1S O -0.1538(9) -0.4729(8) -0.004(2) 0.091(6) Uani 0.5 1 d . U P A -1

loop_
_atom_site_aniso_label
_atom_site_aniso_U_11
_atom_site_aniso_U_22
_atom_site_aniso_U_33
_atom_site_aniso_U_23
_atom_site_aniso_U_13
_atom_site_aniso_U_12
Cd1 0.0219(2) 0.0208(2) 0.0453(3) -0.0128(2) -0.0112(3) 0.00743(19)
Cd2 0.0352(3) 0.0207(2) 0.0231(2) 0.0044(2) 0.0111(2) 0.0116(2)
O1 0.038(3) 0.024(3) 0.032(3) -0.007(2) -0.004(3) 0.005(2)
O2 0.065(5) 0.061(5) 0.038(4) -0.007(3) -0.021(3) 0.023(4)
O3 0.044(4) 0.050(4) 0.098(7) -0.030(5) -0.003(5) -0.015(3)
O4 0.056(4) 0.042(3) 0.041(4) 0.004(3) -0.003(3) -0.002(3)
O5 0.047(4) 0.048(4) 0.039(3) -0.019(3) -0.020(3) 0.032(3)
O6 0.029(3) 0.051(4) 0.027(3) -0.007(3) 0.006(2) -0.006(3)
O7 0.025(3) 0.026(3) 0.053(4) 0.005(3) 0.010(3) 0.001(2)
O8 0.028(3) 0.015(2) 0.037(3) 0.001(2) 0.000(3) 0.0030(18)
O9 0.045(4) 0.025(3) 0.028(3) 0.001(2) 0.006(3) 0.007(3)
O10 0.033(3) 0.025(3) 0.020(2) -0.0006(19) 0.002(2) 0.003(2)
O11 0.031(3) 0.029(2) 0.038(3) -0.004(3) -0.013(3) 0.004(2)
O12 0.027(3) 0.026(3) 0.039(3) 0.004(2) -0.001(2) -0.007(2)
O13 0.054(4) 0.034(3) 0.021(2) 0.007(2) -0.003(3) -0.011(3)
O14 0.023(3) 0.019(2) 0.054(3) 0.011(2) 0.015(2) 0.008(2)
O15 0.017(3) 0.022(3) 0.081(5) 0.010(3) 0.009(3) 0.003(2)
O16 0.023(2) 0.018(2) 0.037(3) -0.002(2) -0.006(2) -0.0001(18)
O17 0.024(3) 0.033(3) 0.043(3) -0.009(3) -0.006(3) 0.005(2)
O18 0.032(4) 0.043(4) 0.131(8) -0.029(5) 0.020(5) -0.009(3)
O19 0.028(3) 0.036(4) 0.121(8) 0.027(4) 0.024(4) 0.010(3)
O20 0.048(4) 0.031(3) 0.038(3) -0.008(3) 0.009(3) -0.003(2)
N1 0.031(3) 0.019(3) 0.019(3) 0.001(2) 0.004(3) 0.002(2)
N2 0.020(3) 0.016(2) 0.029(3) 0.002(2) 0.002(2) 0.004(2)
N3 0.046(4) 0.048(4) 0.030(4) -0.016(4) -0.001(4) 0.000(3)
N4 0.018(2) 0.015(2) 0.022(3) 0.0053(19) 0.006(2) 0.004(2)
N6 0.040(5) 0.053(5) 0.069(6) -0.009(4) 0.005(4) -0.022(4)
N10 0.027(3) 0.020(3) 0.041(3) 0.003(3) 0.006(3) 0.001(3)
N11 0.030(5) 0.034(4) 0.146(12) -0.007(6) 0.007(6) 0.008(4)
N12 0.051(6) 0.057(6) 0.078(7) 0.018(5) 0.013(5) 0.028(5)
C1 0.058(6) 0.034(4) 0.025(4) -0.008(3) -0.010(4) -0.005(4)
C2 0.049(6) 0.057(6) 0.032(4) -0.018(5) -0.011(5) -0.001(4)
C3 0.069(9) 0.112(12) 0.035(6) -0.006(6) -0.013(6) 0.017(8)
C4 0.046(5) 0.044(5) 0.021(4) -0.001(3) -0.004(4) -0.004(4)
C5 0.048(5) 0.036(4) 0.017(4) 0.002(3) 0.002(3) -0.005(4)
C6 0.057(5) 0.035(4) 0.016(3) -0.001(3) -0.002(3) -0.007(4)
C7 0.048(5) 0.040(4) 0.031(4) -0.019(4) -0.005(4) -0.010(4)
C8 0.057(6) 0.041(5) 0.056(7) -0.023(5) -0.008(5) -0.001(4)
C9 0.063(7) 0.029(4) 0.048(6) 0.016(4) -0.001(5) -0.006(4)
C10 0.051(6) 0.038(5) 0.064(7) -0.024(5) -0.002(5) -0.008(4)
C11 0.039(4) 0.015(3) 0.023(3) 0.003(2) 0.004(3) 0.002(3)
C12 0.024(4) 0.020(3) 0.025(3) 0.000(3) 0.005(3) 0.010(3)
C13 0.021(4) 0.045(5) 0.029(4) 0.004(3) 0.005(3) 0.015(3)
C14 0.021(3) 0.019(3) 0.019(3) -0.002(2) 0.001(3) 0.002(2)
C15 0.024(3) 0.011(2) 0.013(3) 0.002(2) 0.004(2) 0.000(2)
C16 0.021(3) 0.014(2) 0.012(3) 0.001(2) 0.001(2) 0.000(2)
C17 0.020(3) 0.022(3) 0.022(3) 0.000(3) 0.000(3) -0.002(2)
C18 0.021(3) 0.021(3) 0.029(4) 0.005(3) 0.004(3) 0.002(3)
C19 0.026(4) 0.024(3) 0.020(3) 0.005(3) 0.003(3) -0.002(3)
C20 0.032(4) 0.013(3) 0.017(3) -0.003(2) -0.001(3) 0.000(2)
C21 0.027(4) 0.028(4) 0.019(3) 0.003(3) 0.000(3) 0.004(3)
C22 0.036(4) 0.020(3) 0.026(3) -0.001(3) 0.003(3) 0.001(3)
C23 0.072(7) 0.032(4) 0.017(3) 0.004(3) 0.000(4) 0.006(4)
C24 0.032(4) 0.022(3) 0.018(3) 0.003(2) 0.005(3) 0.001(2)
C25 0.032(4) 0.021(3) 0.014(3) -0.001(2) 0.000(3) -0.001(2)
C26 0.030(3) 0.023(3) 0.008(3) -0.001(2) 0.000(3) -0.001(3)
C27 0.027(3) 0.025(3) 0.014(3) -0.001(2) -0.005(3) -0.001(2)
C28 0.033(4) 0.026(3) 0.017(3) 0.003(3) -0.002(3) 0.004(3)
C29 0.024(4) 0.030(3) 0.024(3) 0.003(3) -0.002(3) -0.003(3)
C30 0.026(4) 0.029(3) 0.026(4) -0.004(3) -0.001(3) 0.001(3)
C31 0.016(3) 0.021(3) 0.031(3) 0.009(3) -0.003(3) 0.002(3)
C32 0.025(3) 0.020(3) 0.027(4) 0.003(3) 0.003(3) 0.006(3)
C33 0.053(6) 0.020(4) 0.033(4) 0.003(3) 0.005(4) 0.014(3)
C34 0.016(3) 0.014(3) 0.013(3) -0.001(2) 0.002(2) 0.001(2)
C35 0.017(3) 0.015(2) 0.015(3) 0.000(2) -0.002(2) 0.003(2)
C36 0.019(3) 0.014(3) 0.009(2) 0.001(2) 0.000(2) 0.001(2)
C37 0.012(3) 0.020(3) 0.024(3) 0.003(2) 0.002(2) 0.002(2)
C38 0.014(3) 0.023(3) 0.027(3) 0.004(3) 0.001(3) 0.002(2)
C39 0.014(3) 0.018(3) 0.028(3) -0.002(3) 0.000(3) 0.000(2)
C40 0.015(3) 0.019(3) 0.028(3) 0.005(2) 0.005(3) 0.000(2)
C41 0.027(4) 0.020(3) 0.043(4) 0.007(3) 0.000(3) -0.003(3)
C42 0.036(5) 0.058(6) 0.046(5) 0.018(4) -0.003(4) -0.007(4)
C43 0.056(6) 0.034(4) 0.049(5) -0.006(4) -0.003(5) -0.017(4)
C44 0.086(9) 0.022(4) 0.042(5) 0.002(4) -0.007(6) 0.007(5)
C45 0.098(12) 0.028(5) 0.140(14) 0.013(7) 0.085(12) 0.009(6)
C46 0.034(6) 0.045(6) 0.154(15) 0.019(8) -0.020(8) -0.005(5)
C47 0.039(5) 0.032(4) 0.046(5) 0.000(4) 0.005(4) -0.009(4)
C48 0.033(6) 0.087(10) 0.100(11) -0.023(8) 0.018(7) -0.001(6)
C49 0.066(9) 0.054(8) 0.168(18) -0.003(9) 0.011(10) -0.038(7)
C50 0.043(7) 0.057(7) 0.174(18) 0.051(9) -0.039(9) 0.002(6)
C51 0.117(11) 0.094(9) 0.112(10) 0.024(8) -0.031(8) 0.002(8)
C52 0.117(11) 0.094(9) 0.112(10) 0.024(8) -0.031(8) 0.002(8)
C1S 0.039(9) 0.061(13) 0.20(2) -0.033(13) -0.044(11) 0.006(9)
C2S 0.019(8) 0.073(15) 0.22(2) -0.065(17) -0.033(13) 0.023(8)
C3S 0.051(14) 0.18(4) 0.22(2) -0.07(2) -0.036(14) -0.002(18)
N1S 0.037(8) 0.060(12) 0.20(2) -0.025(12) -0.044(10) 0.004(8)
O1S 0.026(6) 0.077(11) 0.171(18) -0.043(11) -0.049(10) 0.020(7)

loop_
_atom_type_symbol
_atom_type_description
_atom_type_scat_dispersion_real
_atom_type_scat_dispersion_imag
_atom_type_scat_source
C C 0.0033 0.0016 'International Tables Vol C Tables 4.2.6.8 and 6.1.1.4'
H H 0.0000 0.0000 'International Tables Vol C Tables 4.2.6.8 and 6.1.1.4'
Cd Cd -0.8075 1.2024 'International Tables Vol C Tables 4.2.6.8 and 6.1.1.4'
N N 0.0061 0.0033 'International Tables Vol C Tables 4.2.6.8 and 6.1.1.4'
O O 0.0106 0.0060 'International Tables Vol C Tables 4.2.6.8 and 6.1.1.4'

loop_
_geom_angle_atom_site_label_1
_geom_angle_atom_site_label_2
_geom_angle_atom_site_label_3
_geom_angle
_geom_angle_site_symmetry_1
_geom_angle_site_symmetry_3
O18 Cd1 O14 86.1(2) . .
O18 Cd1 O1 93.6(3) . .
O14 Cd1 O1 155.9(2) . .
O18 Cd1 O6 106.1(3) . .
O14 Cd1 O6 120.0(2) . .
O1 Cd1 O6 83.2(2) . .
O18 Cd1 O17 166.4(3) . .
O14 Cd1 O17 83.32(19) . .
O1 Cd1 O17 92.6(2) . .
O6 Cd1 O17 86.6(2) . .
O18 Cd1 O2 81.9(4) . .
O14 Cd1 O2 101.7(2) . .
O1 Cd1 O2 54.6(2) . .
O6 Cd1 O2 137.7(2) . .
O17 Cd1 O2 91.9(3) . .
O18 Cd1 C1 87.3(4) . .
O14 Cd1 C1 128.0(3) . .
O1 Cd1 C1 28.2(3) . .
O6 Cd1 C1 111.4(3) . .
O17 Cd1 C1 92.5(3) . .
O2 Cd1 C1 26.4(3) . .
O5 Cd2 O13 118.8(2) . .
O5 Cd2 O20 92.1(2) . .
O13 Cd2 O20 104.2(3) . .
O5 Cd2 O10 154.6(2) . .
O13 Cd2 O10 85.7(2) . .
O20 Cd2 O10 87.7(2) . .
O5 Cd2 O19 87.1(2) . .
O13 Cd2 O19 85.8(3) . .
O20 Cd2 O19 169.0(3) . .
O10 Cd2 O19 88.3(3) . .
O5 Cd2 O9 99.7(2) . .
O13 Cd2 O9 140.2(2) . .
O20 Cd2 O9 82.6(2) . .
O10 Cd2 O9 55.10(18) . .
O19 Cd2 O9 86.7(3) . .
O5 Cd2 C21 127.2(2) . .
O13 Cd2 C21 113.3(2) . .
O20 Cd2 C21 83.0(2) . .
O10 Cd2 C21 27.7(2) . .
O19 Cd2 C21 88.7(3) . .
O9 Cd2 C21 27.5(2) . .
C1 O1 Cd1 94.4(5) . .
C1 O2 Cd1 86.0(5) . .
C11 O5 Cd2 131.7(6) . .
C11 O6 Cd1 106.6(5) . .
C21 O9 Cd2 86.4(4) . .
C21 O10 Cd2 93.8(5) . .
C31 O13 Cd2 109.2(5) . .
C31 O14 Cd1 134.4(5) . .
C41 O17 Cd1 129.4(6) . .
C44 O18 Cd1 130.9(10) . .
C50 O19 Cd2 123.4(7) . .
C47 O20 Cd2 120.7(5) . .
C24 N1 C28 123.3(6) . .
C24 N1 C22 117.8(6) . .
C28 N1 C22 118.0(6) . .
C14 N2 C18 124.0(6) . .
C14 N2 C12 117.4(6) . .
C18 N2 C12 118.4(6) . .
C8 N3 C4 124.6(8) . .
C8 N3 C2 118.9(8) . .
C4 N3 C2 116.2(8) . .
C38 N4 C34 125.2(5) . .
C38 N4 C32 118.1(5) . .
C34 N4 C32 116.7(5) . .
C47 N6 C49 118.3(10) . .
C47 N6 C48 121.1(9) . .
C49 N6 C48 120.1(10) . .
C41 N10 C43 121.8(7) . .
C41 N10 C42 120.8(7) . .
C43 N10 C42 116.6(7) . .
C46 N11 C45 117.1(11) . .
C46 N11 C44 119.0(13) . .
C45 N11 C44 123.8(13) . .
C50 N12 C52 121.6(12) . .
C50 N12 C51 112.6(13) . .
C52 N12 C51 125.8(14) . .
O2 C1 O1 125.1(8) . .
O2 C1 C2 120.5(8) . .
O1 C1 C2 114.2(9) . .
O2 C1 Cd1 67.6(5) . .
O1 C1 Cd1 57.4(4) . .
C2 C1 Cd1 170.4(7) . .
N3 C2 C3 113.0(10) . .
N3 C2 C1 111.1(8) . .
C3 C2 C1 113.9(9) . .
N3 C2 H2 106.0 . .
C3 C2 H2 106.0 . .
C1 C2 H2 106.0 . .
C2 C3 H3A 109.5 . .
C2 C3 H3B 109.5 . .
H3A C3 H3B 109.5 . .
C2 C3 H3C 109.5 . .
H3A C3 H3C 109.5 . .
H3B C3 H3C 109.5 . .
O4 C4 N3 120.4(9) . .
O4 C4 C5 122.8(8) . .
N3 C4 C5 116.8(8) . .
C9 C5 C6 119.4(9) . .
C9 C5 C4 120.1(8) . .
C6 C5 C4 120.4(8) . .
C6 C6 C5 120.1(10) 2_645 .
C6 C6 C7 119.7(10) 2_645 .
C5 C6 C7 120.0(9) . .
C10 C7 C6 118.6(9) . .
C10 C7 C8 121.5(9) . .
C6 C7 C8 119.9(9) . .
O3 C8 N3 120.2(10) . .
O3 C8 C7 122.3(9) . .
N3 C8 C7 117.4(9) . .
C5 C9 C10 120.9(9) . 2_645
C5 C9 H9 119.6 . .
C10 C9 H9 119.6 2_645 .
C7 C10 C9 121.2(9) . 2_645
C7 C10 H10 119.4 . .
C9 C10 H10 119.4 2_645 .
O6 C11 O5 122.2(8) . .
O6 C11 C12 118.9(7) . .
O5 C11 C12 118.7(6) . .
N2 C12 C13 112.6(6) . .
N2 C12 C11 112.1(6) . .
C13 C12 C11 115.2(6) . .
N2 C12 H12 105.3 . .
C13 C12 H12 105.3 . .
C11 C12 H12 105.3 . .
C12 C13 H13A 109.5 . .
C12 C13 H13B 109.5 . .
H13A C13 H13B 109.5 . .
C12 C13 H13C 109.5 . .
H13A C13 H13C 109.5 . .
H13B C13 H13C 109.5 . .
O8 C14 N2 121.0(6) . .
O8 C14 C15 121.0(6) . .
N2 C14 C15 117.9(5) . .
C20 C15 C16 120.4(6) . .
C20 C15 C14 120.2(6) . .
C16 C15 C14 119.3(6) . .
C15 C16 C16 118.8(7) . 2_645
C15 C16 C17 121.0(6) . .
C16 C16 C17 120.2(7) 2_645 .
C19 C17 C16 119.0(6) . .
C19 C17 C18 121.1(6) . .
C16 C17 C18 119.8(6) . .
O7 C18 N2 120.9(7) . .
O7 C18 C17 121.8(6) . .
N2 C18 C17 117.3(6) . .
C17 C19 C20 121.3(7) . 2_645
C17 C19 H19 119.4 . .
C20 C19 H19 119.4 2_645 .
C15 C20 C19 120.2(6) . 2_645
C15 C20 H20 119.9 . .
C19 C20 H20 119.9 2_645 .
O9 C21 O10 124.4(7) . .
O9 C21 C22 118.3(6) . .
O10 C21 C22 116.9(7) . .
O9 C21 Cd2 66.1(4) . .
O10 C21 Cd2 58.5(4) . .
C22 C21 Cd2 167.2(5) . .
N1 C22 C23 113.5(7) . .
N1 C22 C21 110.6(6) . .
C23 C22 C21 115.6(6) . .
N1 C22 H22 105.4 . .
C23 C22 H22 105.4 . .
C21 C22 H22 105.4 . .
C22 C23 H23A 109.5 . .
C22 C23 H23B 109.5 . .
H23A C23 H23B 109.5 . .
C22 C23 H23C 109.5 . .
H23A C23 H23C 109.5 . .
H23B C23 H23C 109.5 . .
O12 C24 N1 121.1(6) . .
O12 C24 C25 120.8(7) . .
N1 C24 C25 118.1(6) . .
C29 C25 C26 120.1(6) . .
C29 C25 C24 120.9(6) . .
C26 C25 C24 119.0(6) . .
C27 C26 C25 121.2(6) . .
C27 C26 C26 120.7(8) . 2
C25 C26 C26 118.1(8) . 2
C30 C27 C26 120.1(6) . .
C30 C27 C28 120.3(7) . .
C26 C27 C28 119.6(6) . .
O11 C28 N1 120.3(6) . .
O11 C28 C27 121.9(7) . .
N1 C28 C27 117.8(6) . .
C25 C29 C30 120.9(7) . 2
C25 C29 H29 119.6 . .
C30 C29 H29 119.6 2 .
C27 C30 C29 120.1(7) . 2
C27 C30 H30 119.9 . .
C29 C30 H30 119.9 2 .
O13 C31 O14 123.8(7) . .
O13 C31 C32 116.0(6) . .
O14 C31 C32 120.0(6) . .
N4 C32 C33 111.8(6) . .
N4 C32 C31 111.1(6) . .
C33 C32 C31 115.8(6) . .
N4 C32 H32 105.8 . .
C33 C32 H32 105.8 . .
C31 C32 H32 105.8 . .
C32 C33 H33A 109.5 . .
C32 C33 H33B 109.5 . .
H33A C33 H33B 109.5 . .
C32 C33 H33C 109.5 . .
H33A C33 H33C 109.5 . .
H33B C33 H33C 109.5 . .
O16 C34 N4 119.6(5) . .
O16 C34 C35 123.4(6) . .
N4 C34 C35 117.0(5) . .
C39 C35 C36 120.3(6) . .
C39 C35 C34 120.4(6) . .
C36 C35 C34 119.3(5) . .
C36 C36 C37 119.2(7) 2 .
C36 C36 C35 119.2(7) 2 .
C37 C36 C35 121.6(5) . .
C40 C37 C36 119.8(6) . .
C40 C37 C38 120.5(6) . .
C36 C37 C38 119.7(6) . .
O15 C38 N4 120.3(6) . .
O15 C38 C37 122.6(6) . .
N4 C38 C37 117.1(5) . .
C35 C39 C40 120.6(6) . 2
C35 C39 H39 119.7 . .
C40 C39 H39 119.7 2 .
C37 C40 C39 120.9(6) . 2
C37 C40 H40 119.5 . .
C39 C40 H40 119.5 2 .
O17 C41 N10 124.0(8) . .
O17 C41 H41 118.0 . .
N10 C41 H41 118.0 . .
N10 C42 H42A 109.5 . .
N10 C42 H42B 109.5 . .
H42A C42 H42B 109.5 . .
N10 C42 H42C 109.5 . .
H42A C42 H42C 109.5 . .
H42B C42 H42C 109.5 . .
N10 C43 H43A 109.5 . .
N10 C43 H43B 109.5 . .
H43A C43 H43B 109.5 . .
N10 C43 H43C 109.5 . .
H43A C43 H43C 109.5 . .
H43B C43 H43C 109.5 . .
O18 C44 N11 123.0(12) . .
O18 C44 H44 118.5 . .
N11 C44 H44 118.5 . .
N11 C45 H45A 109.5 . .
N11 C45 H45B 109.5 . .
H45A C45 H45B 109.5 . .
N11 C45 H45C 109.5 . .
H45A C45 H45C 109.5 . .
H45B C45 H45C 109.5 . .
N11 C46 H46A 109.5 . .
N11 C46 H46B 109.5 . .
H46A C46 H46B 109.5 . .
N11 C46 H46C 109.5 . .
H46A C46 H46C 109.5 . .
H46B C46 H46C 109.5 . .
O20 C47 N6 125.2(9) . .
O20 C47 H47 117.4 . .
N6 C47 H47 117.4 . .
N6 C48 H48A 109.5 . .
N6 C48 H48B 109.5 . .
H48A C48 H48B 109.5 . .
N6 C48 H48C 109.5 . .
H48A C48 H48C 109.5 . .
H48B C48 H48C 109.5 . .
N6 C49 H49A 109.5 . .
N6 C49 H49B 109.5 . .
H49A C49 H49B 109.5 . .
N6 C49 H49C 109.5 . .
H49A C49 H49C 109.5 . .
H49B C49 H49C 109.5 . .
O19 C50 N12 122.7(12) . .
O19 C50 H50 118.7 . .
N12 C50 H50 118.7 . .
N12 C51 H51A 109.5 . .
N12 C51 H51B 109.5 . .
H51A C51 H51B 109.5 . .
N12 C51 H51C 109.5 . .
H51A C51 H51C 109.5 . .
H51B C51 H51C 109.5 . .
N12 C52 H52A 109.5 . .
N12 C52 H52B 109.5 . .
H52A C52 H52B 109.5 . .
N12 C52 H52C 109.5 . .
H52A C52 H52C 109.5 . .
H52B C52 H52C 109.5 . .
O1S C1S N1S 151(4) . .
O1S C1S H1S 104.5 . .
N1S C1S H1S 104.5 . .
N1S C2S H2S1 109.5 . .
N1S C2S H2S2 109.5 . .
H2S1 C2S H2S2 109.5 . .
N1S C2S H2S3 109.5 . .
H2S1 C2S H2S3 109.5 . .
H2S2 C2S H2S3 109.5 . .
N1S C3S H3S1 109.5 . .
N1S C3S H3S2 109.5 . .
H3S1 C3S H3S2 109.5 . .
N1S C3S H3S3 109.5 . .
H3S1 C3S H3S3 109.5 . .
H3S2 C3S H3S3 109.5 . .
C3S N1S C2S 125(3) . .
C3S N1S C1S 125(3) . .
C2S N1S C1S 107(3) . .

loop_
_geom_bond_atom_site_label_1
_geom_bond_atom_site_label_2
_geom_bond_distance
_geom_bond_site_symmetry_2
Cd1 O18 2.245(7) .
Cd1 O14 2.251(5) .
Cd1 O1 2.260(6) .
Cd1 O6 2.293(6) .
Cd1 O17 2.304(5) .
Cd1 O2 2.479(6) .
Cd1 C1 2.674(9) .
Cd2 O5 2.234(6) .
Cd2 O13 2.238(5) .
Cd2 O20 2.289(6) .
Cd2 O10 2.308(5) .
Cd2 O19 2.311(7) .
Cd2 O9 2.474(5) .
Cd2 C21 2.701(7) .
O1 C1 1.267(11) .
O2 C1 1.192(12) .
O3 C8 1.212(12) .
O4 C4 1.209(11) .
O5 C11 1.257(10) .
O6 C11 1.235(9) .
O7 C18 1.221(9) .
O8 C14 1.223(7) .
O9 C21 1.250(9) .
O10 C21 1.257(9) .
O11 C28 1.205(9) .
O12 C24 1.233(9) .
O13 C31 1.246(9) .
O14 C31 1.252(9) .
O15 C38 1.217(8) .
O16 C34 1.200(7) .
O17 C41 1.230(10) .
O18 C44 1.071(14) .
O19 C50 1.182(15) .
O20 C47 1.228(11) .
N1 C24 1.392(9) .
N1 C28 1.395(9) .
N1 C22 1.463(9) .
N2 C14 1.390(9) .
N2 C18 1.404(9) .
N2 C12 1.477(9) .
N3 C8 1.388(13) .
N3 C4 1.402(12) .
N3 C2 1.500(12) .
N4 C38 1.398(8) .
N4 C34 1.411(8) .
N4 C32 1.480(8) .
N6 C47 1.316(12) .
N6 C49 1.476(14) .
N6 C48 1.478(15) .
N10 C41 1.336(10) .
N10 C43 1.440(12) .
N10 C42 1.456(11) .
N11 C46 1.358(19) .
N11 C45 1.37(2) .
N11 C44 1.427(16) .
N12 C50 1.343(19) .
N12 C52 1.37(2) .
N12 C51 1.381(18) .
C1 C2 1.543(13) .
C2 C3 1.541(16) .
C2 H2 1.0000 .
C3 H3A 0.9800 .
C3 H3B 0.9800 .
C3 H3C 0.9800 .
C4 C5 1.477(13) .
C5 C9 1.371(13) .
C5 C6 1.408(12) .
C6 C6 1.41(2) 2_645
C6 C7 1.423(12) .
C7 C10 1.379(13) .
C7 C8 1.473(15) .
C9 C10 1.398(15) 2_645
C9 H9 0.9500 .
C10 C9 1.398(15) 2_645
C10 H10 0.9500 .
C11 C12 1.531(11) .
C12 C13 1.521(11) .
C12 H12 1.0000 .
C13 H13A 0.9800 .
C13 H13B 0.9800 .
C13 H13C 0.9800 .
C14 C15 1.487(9) .
C15 C20 1.364(9) .
C15 C16 1.411(8) .
C16 C16 1.416(13) 2_645
C16 C17 1.419(9) .
C17 C19 1.362(9) .
C17 C18 1.483(10) .
C19 C20 1.415(10) 2_645
C19 H19 0.9500 .
C20 C19 1.415(10) 2_645
C20 H20 0.9500 .
C21 C22 1.535(10) .
C22 C23 1.527(11) .
C22 H22 1.0000 .
C23 H23A 0.9800 .
C23 H23B 0.9800 .
C23 H23C 0.9800 .
C24 C25 1.487(9) .
C25 C29 1.384(10) .
C25 C26 1.413(10) .
C26 C27 1.402(10) .
C26 C26 1.415(13) 2
C27 C30 1.370(10) .
C27 C28 1.491(9) .
C29 C30 1.398(10) 2
C29 H29 0.9500 .
C30 C29 1.398(10) 2
C30 H30 0.9500 .
C31 C32 1.535(9) .
C32 C33 1.513(11) .
C32 H32 1.0000 .
C33 H33A 0.9800 .
C33 H33B 0.9800 .
C33 H33C 0.9800 .
C34 C35 1.488(8) .
C35 C39 1.357(9) .
C35 C36 1.421(8) .
C36 C36 1.411(11) 2
C36 C37 1.417(9) .
C37 C40 1.369(9) .
C37 C38 1.484(9) .
C39 C40 1.401(9) 2
C39 H39 0.9500 .
C40 C39 1.401(9) 2
C40 H40 0.9500 .
C41 H41 0.9500 .
C42 H42A 0.9800 .
C42 H42B 0.9800 .
C42 H42C 0.9800 .
C43 H43A 0.9800 .
C43 H43B 0.9800 .
C43 H43C 0.9800 .
C44 H44 0.9500 .
C45 H45A 0.9800 .
C45 H45B 0.9800 .
C45 H45C 0.9800 .
C46 H46A 0.9800 .
C46 H46B 0.9800 .
C46 H46C 0.9800 .
C47 H47 0.9500 .
C48 H48A 0.9800 .
C48 H48B 0.9800 .
C48 H48C 0.9800 .
C49 H49A 0.9800 .
C49 H49B 0.9800 .
C49 H49C 0.9800 .
C50 H50 0.9500 .
C51 H51A 0.9800 .
C51 H51B 0.9800 .
C51 H51C 0.9800 .
C52 H52A 0.9800 .
C52 H52B 0.9800 .
C52 H52C 0.9800 .
C1S O1S 1.03(5) .
C1S N1S 1.48(4) .
C1S H1S 0.9500 .
C2S N1S 1.45(4) .
C2S H2S1 0.9800 .
C2S H2S2 0.9800 .
C2S H2S3 0.9800 .
C3S N1S 1.38(5) .
C3S H3S1 0.9800 .
C3S H3S2 0.9800 .
C3S H3S3 0.9800 .

loop_
_geom_torsion_atom_site_label_1
_geom_torsion_atom_site_label_2
_geom_torsion_atom_site_label_3
_geom_torsion_atom_site_label_4
_geom_torsion
_geom_torsion_site_symmetry_1
_geom_torsion_site_symmetry_4
Cd1 O2 C1 O1 0.1(11) . .
Cd1 O2 C1 C2 174.4(9) . .
Cd1 O1 C1 O2 -0.1(12) . .
Cd1 O1 C1 C2 -174.7(7) . .
C8 N3 C2 C3 -116.8(11) . .
C4 N3 C2 C3 70.0(11) . .
C8 N3 C2 C1 113.7(10) . .
C4 N3 C2 C1 -59.5(11) . .
O2 C1 C2 N3 148.8(10) . .
O1 C1 C2 N3 -36.4(12) . .
O2 C1 C2 C3 19.7(15) . .
O1 C1 C2 C3 -165.4(10) . .
C8 N3 C4 O4 -171.9(9) . .
C2 N3 C4 O4 0.9(12) . .
C8 N3 C4 C5 8.3(13) . .
C2 N3 C4 C5 -178.9(8) . .
O4 C4 C5 C9 -2.7(13) . .
N3 C4 C5 C9 177.0(8) . .
O4 C4 C5 C6 -180.0(8) . .
N3 C4 C5 C6 -0.2(12) . .
C9 C5 C6 C6 0.1(9) . 2_645
C4 C5 C6 C6 177.4(5) . 2_645
C9 C5 C6 C7 176.0(8) . .
C4 C5 C6 C7 -6.7(12) . .
C6 C6 C7 C10 0.6(10) 2_645 .
C5 C6 C7 C10 -175.4(8) . .
C6 C6 C7 C8 -177.9(7) 2_645 .
C5 C6 C7 C8 6.1(12) . .
C4 N3 C8 O3 172.9(10) . .
C2 N3 C8 O3 0.3(16) . .
C4 N3 C8 C7 -8.9(15) . .
C2 N3 C8 C7 178.5(9) . .
C10 C7 C8 O3 1.1(17) . .
C6 C7 C8 O3 179.5(11) . .
C10 C7 C8 N3 -177.1(9) . .
C6 C7 C8 N3 1.4(14) . .
C6 C5 C9 C10 0.4(14) . 2_645
C4 C5 C9 C10 -176.9(9) . 2_645
C6 C7 C10 C9 -0.1(15) . 2_645
C8 C7 C10 C9 178.4(10) . 2_645
Cd1 O6 C11 O5 20.2(9) . .
Cd1 O6 C11 C12 -154.8(5) . .
Cd2 O5 C11 O6 -115.6(8) . .
Cd2 O5 C11 C12 59.4(10) . .
C14 N2 C12 C13 -117.4(7) . .
C18 N2 C12 C13 66.3(9) . .
C14 N2 C12 C11 110.7(7) . .
C18 N2 C12 C11 -65.6(8) . .
O6 C11 C12 N2 -17.9(10) . .
O5 C11 C12 N2 166.9(7) . .
O6 C11 C12 C13 -148.5(7) . .
O5 C11 C12 C13 36.3(10) . .
C18 N2 C14 O8 172.8(7) . .
C12 N2 C14 O8 -3.2(10) . .
C18 N2 C14 C15 -9.4(10) . .
C12 N2 C14 C15 174.5(6) . .
O8 C14 C15 C20 2.5(10) . .
N2 C14 C15 C20 -175.2(6) . .
O8 C14 C15 C16 -177.1(6) . .
N2 C14 C15 C16 5.1(9) . .
C20 C15 C16 C16 1.9(7) . 2_645
C14 C15 C16 C16 -178.5(4) . 2_645
C20 C15 C16 C17 -179.2(6) . .
C14 C15 C16 C17 0.4(9) . .
C15 C16 C17 C19 -178.5(6) . .
C16 C16 C17 C19 0.4(8) 2_645 .
C15 C16 C17 C18 -2.1(10) . .
C16 C16 C17 C18 176.7(5) 2_645 .
C14 N2 C18 O7 -174.3(7) . .
C12 N2 C18 O7 1.7(11) . .
C14 N2 C18 C17 7.7(10) . .
C12 N2 C18 C17 -176.3(6) . .
C19 C17 C18 O7 -3.4(12) . .
C16 C17 C18 O7 -179.7(7) . .
C19 C17 C18 N2 174.7(7) . .
C16 C17 C18 N2 -1.6(10) . .
C16 C17 C19 C20 -1.7(11) . 2_645
C18 C17 C19 C20 -178.1(7) . 2_645
C16 C15 C20 C19 -3.3(10) . 2_645
C14 C15 C20 C19 177.1(6) . 2_645
Cd2 O9 C21 O10 -5.9(8) . .
Cd2 O9 C21 C22 166.6(6) . .
Cd2 O10 C21 O9 6.3(9) . .
Cd2 O10 C21 C22 -166.3(6) . .
C24 N1 C22 C23 -121.3(8) . .
C28 N1 C22 C23 69.0(9) . .
C24 N1 C22 C21 106.9(7) . .
C28 N1 C22 C21 -62.8(9) . .
O9 C21 C22 N1 164.9(7) . .
O10 C21 C22 N1 -22.1(10) . .
Cd2 C21 C22 N1 -88(2) . .
O9 C21 C22 C23 34.2(10) . .
O10 C21 C22 C23 -152.7(8) . .
Cd2 C21 C22 C23 141(2) . .
C28 N1 C24 O12 169.0(7) . .
C22 N1 C24 O12 -0.1(11) . .
C28 N1 C24 C25 -12.3(10) . .
C22 N1 C24 C25 178.6(6) . .
O12 C24 C25 C29 7.3(11) . .
N1 C24 C25 C29 -171.4(7) . .
O12 C24 C25 C26 -173.4(7) . .
N1 C24 C25 C26 7.9(10) . .
C29 C25 C26 C27 179.8(7) . .
C24 C25 C26 C27 0.6(10) . .
C29 C25 C26 C26 0.1(8) . 2
C24 C25 C26 C26 -179.1(4) . 2
C25 C26 C27 C30 178.2(7) . .
C26 C26 C27 C30 -2.2(8) 2 .
C25 C26 C27 C28 -5.0(10) . .
C26 C26 C27 C28 174.7(4) 2 .
C24 N1 C28 O11 -173.4(7) . .
C22 N1 C28 O11 -4.3(10) . .
C24 N1 C28 C27 7.9(10) . .
C22 N1 C28 C27 177.0(6) . .
C30 C27 C28 O11 -0.8(11) . .
C26 C27 C28 O11 -177.6(7) . .
C30 C27 C28 N1 177.9(7) . .
C26 C27 C28 N1 1.1(10) . .
C26 C25 C29 C30 -2.8(11) . 2
C24 C25 C29 C30 176.4(7) . 2
C26 C27 C30 C29 -0.5(11) . 2
C28 C27 C30 C29 -177.3(7) . 2
Cd2 O13 C31 O14 14.3(9) . .
Cd2 O13 C31 C32 -160.9(5) . .
Cd1 O14 C31 O13 -105.2(9) . .
Cd1 O14 C31 C32 69.8(9) . .
C38 N4 C32 C33 -102.6(8) . .
C34 N4 C32 C33 75.1(8) . .
C38 N4 C32 C31 126.4(6) . .
C34 N4 C32 C31 -56.0(8) . .
O13 C31 C32 N4 -40.6(9) . .
O14 C31 C32 N4 144.0(7) . .
O13 C31 C32 C33 -169.6(7) . .
O14 C31 C32 C33 15.0(10) . .
C38 N4 C34 O16 179.3(6) . .
C32 N4 C34 O16 1.9(9) . .
C38 N4 C34 C35 1.6(9) . .
C32 N4 C34 C35 -175.9(5) . .
O16 C34 C35 C39 -0.7(11) . .
N4 C34 C35 C39 177.0(6) . .
O16 C34 C35 C36 -179.6(6) . .
N4 C34 C35 C36 -2.0(9) . .
C39 C35 C36 C36 0.7(8) . 2
C34 C35 C36 C36 179.7(4) . 2
C39 C35 C36 C37 -179.2(7) . .
C34 C35 C36 C37 -0.2(9) . .
C36 C36 C37 C40 2.5(8) 2 .
C35 C36 C37 C40 -177.6(6) . .
C36 C36 C37 C38 -177.0(5) 2 .
C35 C36 C37 C38 2.9(10) . .
C34 N4 C38 O15 -177.4(7) . .
C32 N4 C38 O15 0.0(10) . .
C34 N4 C38 C37 1.0(10) . .
C32 N4 C38 C37 178.4(6) . .
C40 C37 C38 O15 -4.4(12) . .
C36 C37 C38 O15 175.1(7) . .
C40 C37 C38 N4 177.3(6) . .
C36 C37 C38 N4 -3.2(10) . .
C36 C35 C39 C40 0.7(11) . 2
C34 C35 C39 C40 -178.2(6) . 2
C36 C37 C40 C39 -1.1(11) . 2
C38 C37 C40 C39 178.4(7) . 2
Cd1 O17 C41 N10 -169.6(5) . .
C43 N10 C41 O17 -178.5(8) . .
C42 N10 C41 O17 -8.5(13) . .
Cd1 O18 C44 N11 172.4(6) . .
C46 N11 C44 O18 174.7(12) . .
C45 N11 C44 O18 -1.4(18) . .
Cd2 O20 C47 N6 -166.6(8) . .
C49 N6 C47 O20 -2.1(17) . .
C48 N6 C47 O20 -174.1(11) . .
Cd2 O19 C50 N12 130.2(11) . .
C52 N12 C50 O19 174.4(16) . .
C51 N12 C50 O19 -7(2) . .
O1S C1S N1S C3S 156(6) . .
O1S C1S N1S C2S -7(8) . .
